data_4022510
loop_
_publ_author_name
'Carmine Coluccini'
'Stefano Grilli'
'Lodovico Lunazzi'
'Andrea Mazzanti'

_publ_contact_author
;
Dr. Andrea Mazzanti
Universita di Bologna
Dipartimento di Chimica Organica A.Mangini
Viale Risorgimento 4
40136 Bologna
Italy
;
_publ_contact_author_email mazzand@ms.fci.unibo.it
_publ_contact_author_fax '[039]051 209 3654'
_publ_contact_author_phone '[039]051 209 3633'
_publ_section_title
;
 Conformational Studies by Dynamic NMR. 94.
 Cogwheel Pathway for the Stereomutations of Durene
 Derivatives Containing the Mesityl Ring
;
_journal_name_full 'Journal of Organic Chemistry'
_journal_page_first 7266
_journal_page_last 7273
_journal_paper_doi 10.1021/jo034737t
_journal_volume 68
_journal_year 2003
_chemical_formula_sum 'C30 H34 O2'
_chemical_formula_weight 426.57
_chemical_name_systematic
;
 1,4-bis-(mesitoyl)-2,3,5,6-tetramethylbenzene
;
_space_group_IT_number 2
_symmetry_cell_setting triclinic
_symmetry_space_group_name_Hall '-P 1'
_symmetry_space_group_name_H-M 'P -1'
_atom_sites_solution_hydrogens geom
_atom_sites_solution_primary direct
_atom_sites_solution_secondary difmap
_audit_creation_date 27/05/2003
_audit_creation_method SHELXL-97
_cell_angle_alpha 66.8740(10)
_cell_angle_beta 84.1620(10)
_cell_angle_gamma 76.7850(10)
_cell_formula_units_Z 1
_cell_length_a 8.4917(4)
_cell_length_b 8.6147(4)
_cell_length_c 9.2869(5)
_cell_measurement_temperature 293(2)
_cell_volume 608.18(5)
_computing_structure_refinement 'SHELXL-97 (Sheldrick, 1997)'
_computing_structure_solution 'SHELXS-97 (Sheldrick, 1990)'
_diffrn_ambient_temperature 293(2)
_diffrn_measured_fraction_theta_full 0.997
_diffrn_measured_fraction_theta_max 0.997
_diffrn_measurement_device_type 'CCD area detector'
_diffrn_measurement_method 'phi and omega scans'
_diffrn_radiation_monochromator graphite
_diffrn_radiation_source 'fine-focus sealed tube'
_diffrn_radiation_type MoK\a
_diffrn_radiation_wavelength 0.71073
_diffrn_reflns_av_R_equivalents 0.0108
_diffrn_reflns_av_sigmaI/netI 0.0115
_diffrn_reflns_limit_h_max 11
_diffrn_reflns_limit_h_min -11
_diffrn_reflns_limit_k_max 12
_diffrn_reflns_limit_k_min -12
_diffrn_reflns_limit_l_max 13
_diffrn_reflns_limit_l_min -13
_diffrn_reflns_number 7900
_diffrn_reflns_theta_full 30.01
_diffrn_reflns_theta_max 30.01
_diffrn_reflns_theta_min 2.38
_exptl_absorpt_coefficient_mu 0.071
_exptl_absorpt_correction_T_max 0.9455
_exptl_absorpt_correction_T_min 0.9011
_exptl_absorpt_correction_type empirical
_exptl_crystal_colour colouless
_exptl_crystal_density_diffrn 1.165
_exptl_crystal_density_method 'not measured'
_exptl_crystal_description prismatic
_exptl_crystal_F_000 230
_exptl_crystal_size_max 1.50
_exptl_crystal_size_mid 1.50
_exptl_crystal_size_min 0.80
_refine_diff_density_max 0.316
_refine_diff_density_min -0.226
_refine_diff_density_rms 0.066
_refine_ls_extinction_coef 0.078(16)
_refine_ls_extinction_expression Fc^*^=kFc[1+0.001xFc^2^\l^3^/sin(2\q)]^-1/4^
_refine_ls_extinction_method SHELXL
_refine_ls_goodness_of_fit_ref 1.060
_refine_ls_hydrogen_treatment mixed
_refine_ls_matrix_type full
_refine_ls_number_parameters 151
_refine_ls_number_reflns 3530
_refine_ls_number_restraints 0
_refine_ls_restrained_S_all 1.060
_refine_ls_R_factor_all 0.0653
_refine_ls_R_factor_gt 0.0586
_refine_ls_shift/su_max 0.000
_refine_ls_shift/su_mean 0.000
_refine_ls_structure_factor_coef Fsqd
_refine_ls_weighting_details 'calc w=1/[\s^2^(Fo^2^)+(0.1128P)^2^+0.0583P] where P=(Fo^2^+2Fc^2^)/3'
_refine_ls_weighting_scheme calc
_refine_ls_wR_factor_gt 0.1715
_refine_ls_wR_factor_ref 0.1813
_reflns_number_gt 2983
_reflns_number_total 3530
_reflns_threshold_expression >2sigma(I)
_cod_data_source_file jo034737tsi20030604_012816.cif
_cod_data_source_block p-1
_cod_database_code 4022510

loop_
_symmetry_equiv_pos_as_xyz
'x, y, z'
'-x, -y, -z'

loop_
_atom_site_label
_atom_site_type_symbol
_atom_site_fract_x
_atom_site_fract_y
_atom_site_fract_z
_atom_site_U_iso_or_equiv
_atom_site_adp_type
_atom_site_occupancy
_atom_site_symmetry_multiplicity
_atom_site_calc_flag
_atom_site_refinement_flags
O1 O 0.11832(13) 0.65199(13) 0.15773(13) 0.0762(4) Uani 1 1 d .
C1 C 0.40007(12) 0.37840(12) 0.03801(11) 0.0386(2) Uani 1 1 d .
C2 C 0.36938(12) 0.50563(12) 0.10113(11) 0.0378(2) Uani 1 1 d .
C3 C 0.46701(13) 0.62783(12) 0.06403(11) 0.0404(2) Uani 1 1 d .
C4 C 0.22073(14) 0.52027(14) 0.20375(13) 0.0449(3) Uani 1 1 d .
C5 C 0.19747(12) 0.37526(13) 0.35477(11) 0.0401(2) Uani 1 1 d .
C6 C 0.32679(13) 0.26987(14) 0.45516(12) 0.0421(2) Uani 1 1 d .
C7 C 0.29451(16) 0.13830(15) 0.59413(13) 0.0502(3) Uani 1 1 d .
H7 H 0.3796 0.0695 0.6610 0.060 Uiso 1 1 calc R
C8 C 0.14036(18) 0.10654(17) 0.63596(15) 0.0564(3) Uani 1 1 d .
C9 C 0.01619(16) 0.20993(18) 0.53557(16) 0.0584(3) Uani 1 1 d .
H9 H -0.0875 0.1884 0.5616 0.070 Uiso 1 1 calc R
C10 C 0.03946(13) 0.34549(16) 0.39658(14) 0.0493(3) Uani 1 1 d .
C11 C 0.29204(16) 0.24938(16) 0.07751(15) 0.0526(3) Uani 1 1 d .
H11A H 0.3405 0.1435 0.1587 0.079 Uiso 1 1 calc R
H11B H 0.2787 0.2279 -0.0140 0.079 Uiso 1 1 calc R
H11C H 0.1883 0.2949 0.1129 0.079 Uiso 1 1 calc R
C12 C 0.4350(2) 0.76096(18) 0.13682(18) 0.0645(4) Uani 1 1 d .
H12A H 0.5343 0.7642 0.1755 0.097 Uiso 1 1 calc R
H12B H 0.3587 0.7312 0.2218 0.097 Uiso 1 1 calc R
H12C H 0.3917 0.8722 0.0595 0.097 Uiso 1 1 calc R
C13 C 0.49923(14) 0.29446(18) 0.42500(16) 0.0552(3) Uani 1 1 d .
H13A H 0.5631 0.2196 0.5153 0.083 Uiso 1 1 calc R
H13B H 0.5017 0.4122 0.4043 0.083 Uiso 1 1 calc R
H13C H 0.5425 0.2673 0.3362 0.083 Uiso 1 1 calc R
C14 C 0.1078(3) -0.0339(2) 0.7890(2) 0.0859(5) Uani 1 1 d .
H14A H 0.0609 0.0166 0.8631 0.129 Uiso 1 1 calc R
H14B H 0.2076 -0.1130 0.8292 0.129 Uiso 1 1 calc R
H14C H 0.0343 -0.0946 0.7720 0.129 Uiso 1 1 calc R
C15 C -0.10625(16) 0.4492(2) 0.2967(2) 0.0739(4) Uani 1 1 d .
H15A H -0.1966 0.3943 0.3376 0.111 Uiso 1 1 calc R
H15B H -0.0832 0.4561 0.1913 0.111 Uiso 1 1 calc R
H15C H -0.1319 0.5632 0.2976 0.111 Uiso 1 1 calc R

loop_
_atom_site_aniso_label
_atom_site_aniso_U_11
_atom_site_aniso_U_22
_atom_site_aniso_U_33
_atom_site_aniso_U_23
_atom_site_aniso_U_13
_atom_site_aniso_U_12
O1 0.0677(6) 0.0527(5) 0.0681(6) 0.0024(5) 0.0214(5) 0.0085(4)
C1 0.0470(5) 0.0351(4) 0.0331(4) -0.0097(3) 0.0037(4) -0.0154(4)
C2 0.0443(5) 0.0353(4) 0.0309(4) -0.0093(3) 0.0063(3) -0.0114(3)
C3 0.0536(6) 0.0344(4) 0.0340(4) -0.0131(4) 0.0073(4) -0.0140(4)
C4 0.0468(5) 0.0410(5) 0.0386(5) -0.0093(4) 0.0087(4) -0.0078(4)
C5 0.0407(5) 0.0407(5) 0.0344(4) -0.0105(4) 0.0066(4) -0.0101(4)
C6 0.0441(5) 0.0430(5) 0.0378(5) -0.0139(4) 0.0024(4) -0.0104(4)
C7 0.0597(7) 0.0453(6) 0.0383(5) -0.0082(4) -0.0021(4) -0.0104(5)
C8 0.0718(8) 0.0500(6) 0.0419(6) -0.0092(5) 0.0123(5) -0.0230(6)
C9 0.0529(6) 0.0633(7) 0.0537(7) -0.0136(6) 0.0161(5) -0.0249(6)
C10 0.0414(5) 0.0551(6) 0.0450(6) -0.0127(5) 0.0069(4) -0.0124(4)
C11 0.0639(7) 0.0492(6) 0.0510(6) -0.0182(5) 0.0088(5) -0.0297(5)
C12 0.0901(10) 0.0548(7) 0.0639(8) -0.0370(6) 0.0236(7) -0.0290(7)
C13 0.0424(5) 0.0653(7) 0.0533(6) -0.0162(5) -0.0027(5) -0.0127(5)
C14 0.1085(14) 0.0717(10) 0.0558(8) 0.0030(7) 0.0189(9) -0.0353(9)
C15 0.0421(6) 0.0854(10) 0.0749(9) -0.0114(8) -0.0031(6) -0.0101(6)

loop_
_atom_type_symbol
_atom_type_description
_atom_type_scat_dispersion_real
_atom_type_scat_dispersion_imag
_atom_type_scat_source
C C 0.0033 0.0016 'International Tables Vol C Tables 4.2.6.8 and 6.1.1.4'
H H 0.0000 0.0000 'International Tables Vol C Tables 4.2.6.8 and 6.1.1.4'
O O 0.0106 0.0060 'International Tables Vol C Tables 4.2.6.8 and 6.1.1.4'

loop_
_geom_angle_atom_site_label_1
_geom_angle_atom_site_label_2
_geom_angle_atom_site_label_3
_geom_angle
_geom_angle_site_symmetry_1
_geom_angle_site_symmetry_3
C2 C1 C3 118.96(8) . 2_665
C2 C1 C11 121.02(9) . .
C3 C1 C11 120.03(9) 2_665 .
C1 C2 C3 121.77(9) . .
C1 C2 C4 119.43(9) . .
C3 C2 C4 118.68(9) . .
C1 C3 C2 119.27(9) 2_665 .
C1 C3 C12 119.63(9) 2_665 .
C2 C3 C12 121.05(9) . .
O1 C4 C5 120.73(9) . .
O1 C4 C2 117.75(9) . .
C5 C4 C2 121.48(9) . .
C6 C5 C10 119.55(9) . .
C6 C5 C4 122.42(9) . .
C10 C5 C4 118.03(9) . .
C7 C6 C5 118.77(10) . .
C7 C6 C13 117.22(10) . .
C5 C6 C13 123.96(10) . .
C8 C7 C6 122.31(11) . .
C9 C8 C7 117.94(10) . .
C9 C8 C14 120.73(13) . .
C7 C8 C14 121.31(14) . .
C8 C9 C10 122.69(11) . .
C9 C10 C5 118.71(11) . .
C9 C10 C15 117.60(11) . .
C5 C10 C15 123.66(11) . .

loop_
_geom_bond_atom_site_label_1
_geom_bond_atom_site_label_2
_geom_bond_distance
_geom_bond_site_symmetry_2
O1 C4 1.2125(14) .
C1 C2 1.3985(14) .
C1 C3 1.4034(14) 2_665
C1 C11 1.5129(14) .
C2 C3 1.4037(13) .
C2 C4 1.5148(13) .
C3 C1 1.4034(14) 2_665
C3 C12 1.5084(14) .
C4 C5 1.4990(14) .
C5 C6 1.4096(15) .
C5 C10 1.4107(14) .
C6 C7 1.3952(15) .
C6 C13 1.5098(16) .
C7 C8 1.3843(18) .
C8 C9 1.376(2) .
C8 C14 1.5108(17) .
C9 C10 1.3923(16) .
C10 C15 1.5054(18) .

loop_
_geom_torsion_atom_site_label_1
_geom_torsion_atom_site_label_2
_geom_torsion_atom_site_label_3
_geom_torsion_atom_site_label_4
_geom_torsion
_geom_torsion_site_symmetry_1
_geom_torsion_site_symmetry_4
C3 C1 C2 C3 0.57(17) 2_665 .
C11 C1 C2 C3 -179.10(10) . .
C3 C1 C2 C4 176.42(9) 2_665 .
C11 C1 C2 C4 -3.25(15) . .
C1 C2 C3 C1 -0.58(17) . 2_665
C4 C2 C3 C1 -176.45(9) . 2_665
C1 C2 C3 C12 -178.21(11) . .
C4 C2 C3 C12 5.91(16) . .
C1 C2 C4 O1 -116.49(14) . .
C3 C2 C4 O1 59.48(16) . .
C1 C2 C4 C5 61.57(14) . .
C3 C2 C4 C5 -122.46(11) . .
O1 C4 C5 C6 -144.73(14) . .
C2 C4 C5 C6 37.27(16) . .
O1 C4 C5 C10 34.94(18) . .
C2 C4 C5 C10 -143.06(11) . .
C10 C5 C6 C7 -0.08(17) . .
C4 C5 C6 C7 179.58(10) . .
C10 C5 C6 C13 -177.59(11) . .
C4 C5 C6 C13 2.07(17) . .
C5 C6 C7 C8 0.72(18) . .
C13 C6 C7 C8 178.39(12) . .
C6 C7 C8 C9 -0.1(2) . .
C6 C7 C8 C14 -178.47(13) . .
C7 C8 C9 C10 -1.2(2) . .
C14 C8 C9 C10 177.21(14) . .
C8 C9 C10 C5 1.8(2) . .
C8 C9 C10 C15 179.99(14) . .
C6 C5 C10 C9 -1.10(18) . .
C4 C5 C10 C9 179.22(11) . .
C6 C5 C10 C15 -179.21(13) . .
C4 C5 C10 C15 1.1(2) . .
